data_7206941
loop_
_publ_author_name
'Wang, Yan'
'Peng, Yu'
'Xiao, Li-Na'
'Hu, Yang-Yang'
'Wang, La-Mei'
'Gao, Zhong-Min'
'Wang, Tie-Gang'
'Wu, Feng-Qing'
'Cui, Xiao-Bing'
'Xu, Ji-Qing'

_publ_section_title
;
 New compounds constructed from polyoxometalates and transition metal
 coordination complexes with lower positive charge
;
_journal_issue 3
_journal_name_full CrystEngComm
_journal_page_first 1049
_journal_paper_doi 10.1039/c1ce05633f
_journal_volume 14
_journal_year 2012
_chemical_formula_sum 'C80 H64 Cu4 N16 O40 P W12'
_chemical_formula_weight 4380.72
_chemical_name_systematic
;
?
;
_space_group_IT_number 2
_symmetry_cell_setting triclinic
_symmetry_space_group_name_Hall '-P 1'
_symmetry_space_group_name_H-M 'P -1'
_atom_sites_solution_hydrogens geom
_atom_sites_solution_primary direct
_atom_sites_solution_secondary difmap
_audit_creation_method SHELXL-97
_cell_angle_alpha 82.43(3)
_cell_angle_beta 80.66(3)
_cell_angle_gamma 79.91(3)
_cell_formula_units_Z 2
_cell_length_a 13.297(3)
_cell_length_b 13.673(3)
_cell_length_c 28.400(6)
_cell_measurement_temperature 293(2)
_cell_volume 4988(2)
_computing_structure_refinement 'SHELXL-97 (Sheldrick, 1997)'
_computing_structure_solution 'SHELXS-97 (Sheldrick, 1990)'
_diffrn_ambient_temperature 293(2)
_diffrn_measured_fraction_theta_full 0.888
_diffrn_measured_fraction_theta_max 0.888
_diffrn_radiation_monochromator graphite
_diffrn_radiation_source 'fine-focus sealed tube'
_diffrn_radiation_type MoK\a
_diffrn_radiation_wavelength 0.71073
_diffrn_reflns_av_R_equivalents 0.0756
_diffrn_reflns_av_sigmaI/netI 0.1170
_diffrn_reflns_limit_h_max 17
_diffrn_reflns_limit_h_min -16
_diffrn_reflns_limit_k_max 17
_diffrn_reflns_limit_k_min -17
_diffrn_reflns_limit_l_max 36
_diffrn_reflns_limit_l_min -31
_diffrn_reflns_number 42595
_diffrn_reflns_theta_full 27.47
_diffrn_reflns_theta_max 27.47
_diffrn_reflns_theta_min 3.04
_exptl_absorpt_coefficient_mu 14.712
_exptl_absorpt_correction_T_max 0.2945
_exptl_absorpt_correction_T_min 0.1329
_exptl_absorpt_correction_type empirical
_exptl_crystal_colour black
_exptl_crystal_density_diffrn 2.917
_exptl_crystal_density_method 'not measured'
_exptl_crystal_description block
_exptl_crystal_F_000 3988
_exptl_crystal_size_max 0.23
_exptl_crystal_size_mid 0.14
_exptl_crystal_size_min 0.11
_refine_diff_density_max 2.832
_refine_diff_density_min -4.250
_refine_diff_density_rms 0.366
_refine_ls_extinction_method none
_refine_ls_goodness_of_fit_ref 1.057
_refine_ls_hydrogen_treatment constr
_refine_ls_matrix_type full
_refine_ls_number_parameters 1417
_refine_ls_number_reflns 20308
_refine_ls_number_restraints 114
_refine_ls_restrained_S_all 1.055
_refine_ls_R_factor_all 0.1066
_refine_ls_R_factor_gt 0.0633
_refine_ls_shift/su_max 0.001
_refine_ls_shift/su_mean 0.000
_refine_ls_structure_factor_coef Fsqd
_refine_ls_weighting_details 'calc w=1/[\s^2^(Fo^2^)+(0.0724P)^2^+26.5779P] where P=(Fo^2^+2Fc^2^)/3'
_refine_ls_weighting_scheme calc
_refine_ls_wR_factor_gt 0.1445
_refine_ls_wR_factor_ref 0.1711
_reflns_number_gt 13257
_reflns_number_total 20308
_reflns_threshold_expression >2sigma(I)
_cod_data_source_file c1ce05633f.txt
_cod_data_source_block k_5
_cod_original_cell_volume 4987.7(19)
_cod_original_sg_symbol_H-M p-1
_cod_database_code 7206941

loop_
_symmetry_equiv_pos_as_xyz
'x, y, z'
'-x, -y, -z'

loop_
_atom_site_label
_atom_site_type_symbol
_atom_site_fract_x
_atom_site_fract_y
_atom_site_fract_z
_atom_site_U_iso_or_equiv
_atom_site_adp_type
_atom_site_occupancy
_atom_site_symmetry_multiplicity
_atom_site_calc_flag
_atom_site_refinement_flags
W1 W 0.72883(7) -0.09432(6) 0.55344(3) 0.0377(2) Uani 1 1 d .
W2 W 0.51806(7) 0.05539(5) 0.61701(3) 0.0369(2) Uani 1 1 d .
W3 W 0.28719(6) 0.14580(5) 0.56468(2) 0.03111(19) Uani 1 1 d .
W4 W 0.66803(6) 0.16559(5) 0.51517(2) 0.02778(18) Uani 1 1 d .
W5 W 0.56266(6) -0.26042(5) 0.53570(2) 0.03141(19) Uani 1 1 d .
W6 W 0.35338(6) -0.11399(5) 0.60224(2) 0.02515(17) Uani 1 1 d .
P1 P 0.5000 0.0000 0.5000 0.0199(13) Uani 1 2 d S
O1 O 0.5750(19) 0.0235(16) 0.5336(7) 0.032(6) Uani 0.50 1 d P
O2 O 0.4580(16) -0.0913(13) 0.5225(7) 0.019(4) Uani 0.50 1 d PU
O3 O 0.4393(16) 0.0125(13) 0.5485(7) 0.017(4) Uani 0.50 1 d PU
O4 O 0.5868(14) -0.0915(12) 0.5038(6) 0.011(4) Uani 0.50 1 d PU
O5 O 0.5927(13) 0.1490(9) 0.5780(5) 0.073(6) Uani 1 1 d .
O6 O 0.2707(13) 0.0170(11) 0.5917(6) 0.064(4) Uani 1 1 d U
O7 O 0.6400(13) -0.0427(9) 0.6059(6) 0.079(7) Uani 1 1 d .
O8 O 0.5909(13) -0.3812(9) 0.5525(5) 0.061(5) Uani 1 1 d .
O9 O 0.4421(11) -0.0554(8) 0.6323(6) 0.062(5) Uani 1 1 d .
O10 O 0.3961(12) 0.1406(10) 0.6018(5) 0.055(4) Uani 1 1 d U
O11 O 0.7678(11) -0.1216(10) 0.4879(5) 0.052(4) Uani 1 1 d U
O12 O 0.5220(13) 0.0785(10) 0.6725(4) 0.056(4) Uani 1 1 d .
O13 O 0.7502(12) 0.0375(9) 0.5310(5) 0.066(5) Uani 1 1 d .
O14 O 0.1887(10) 0.2156(8) 0.5970(5) 0.044(4) Uani 1 1 d .
O15 O 0.6634(12) -0.2087(10) 0.5632(4) 0.059(5) Uani 1 1 d .
O16 O 0.8331(11) -0.1400(9) 0.5770(5) 0.050(4) Uani 1 1 d .
O17 O 0.4653(10) -0.2165(10) 0.5881(4) 0.045(4) Uani 1 1 d .
O18 O 0.3509(11) 0.2462(12) 0.5243(4) 0.063(5) Uani 1 1 d .
O19 O 0.7476(10) 0.2438(8) 0.5217(4) 0.036(3) Uani 1 1 d U
O20 O 0.7045(11) 0.1461(9) 0.4505(5) 0.051(3) Uani 1 1 d U
O21 O 0.2837(10) -0.1688(10) 0.6497(4) 0.047(4) Uani 1 1 d .
O22 O 0.5516(10) 0.2527(10) 0.4988(4) 0.049(4) Uani 1 1 d .
W7 W 0.53035(6) 0.24789(5) 0.01276(2) 0.02837(19) Uani 1 1 d .
W8 W 0.58539(6) -0.08821(5) 0.11263(3) 0.03444(19) Uani 1 1 d .
W9 W 0.34203(6) -0.13271(5) 0.09088(2) 0.02940(19) Uani 1 1 d .
W10 W 0.37693(6) 0.11270(6) 0.10455(3) 0.0376(2) Uani 1 1 d .
W11 W 0.74162(6) 0.04782(5) 0.02268(2) 0.02770(18) Uani 1 1 d .
W12 W 0.28651(8) 0.19913(7) -0.00769(3) 0.0502(3) Uani 1 1 d .
P2 P 0.5000 0.0000 0.0000 0.0201(13) Uani 1 2 d S
O23 O 0.4268(15) -0.0699(13) 0.0075(6) 0.014(4) Uani 0.50 1 d PU
O24 O 0.4547(17) 0.1014(14) 0.0189(7) 0.023(4) Uani 0.50 1 d PU
O25 O 0.4624(16) -0.0224(14) 0.0539(7) 0.020(4) Uani 0.50 1 d PU
O26 O 0.5936(15) -0.0355(12) 0.0228(6) 0.012(4) Uani 0.50 1 d PU
O27 O 0.1926(13) 0.2872(12) -0.0073(7) 0.081(6) Uani 1 1 d .
O28 O 0.3135(12) -0.0057(10) 0.1156(7) 0.078(6) Uani 1 1 d .
O29 O 0.2914(14) 0.1693(12) 0.0590(6) 0.072(5) Uani 1 1 d U
O30 O 0.4681(10) -0.1498(10) 0.1159(7) 0.080(6) Uani 1 1 d .
O31 O 0.7760(13) -0.0846(8) 0.0054(4) 0.065(6) Uani 1 1 d .
O32 O 0.6529(11) 0.1707(9) 0.0322(4) 0.048(4) Uani 1 1 d .
O33 O 0.6836(14) -0.0028(8) 0.0849(5) 0.066(6) Uani 1 1 d .
O34 O 0.2680(11) -0.1985(9) 0.1333(4) 0.047(4) Uani 1 1 d .
O35 O 0.4668(10) 0.2041(12) 0.0745(5) 0.061(5) Uani 1 1 d .
O36 O 0.4928(11) 0.0305(10) 0.1268(7) 0.079(6) Uani 1 1 d .
O37 O 0.6591(13) -0.1840(8) 0.0733(4) 0.062(5) Uani 1 1 d .
O38 O 0.4009(13) 0.2714(11) -0.0077(6) 0.067(4) Uani 1 1 d U
O39 O 0.2547(10) -0.0876(8) 0.0442(4) 0.039(3) Uani 1 1 d .
O40 O 0.8539(10) 0.0742(11) 0.0313(5) 0.053(4) Uani 1 1 d .
O41 O 0.3170(8) 0.1677(9) 0.1540(4) 0.033(3) Uani 1 1 d .
O42 O 0.5475(13) 0.3632(9) 0.0182(5) 0.057(4) Uani 1 1 d .
O43 O 0.6237(10) -0.1293(9) 0.1660(4) 0.042(3) Uani 1 1 d .
O44 O 0.5949(10) 0.2355(9) -0.0510(4) 0.042(4) Uani 1 1 d .
Cu1 Cu 0.0036(2) 0.48996(16) 0.63538(9) 0.0513(8) Uani 1 1 d .
N1 N 0.0211(13) 0.4176(10) 0.5745(5) 0.044(5) Uani 1 1 d .
N2 N 0.1401(13) 0.5283(10) 0.6038(5) 0.039(4) Uani 1 1 d .
N3 N -0.0398(13) 0.3988(11) 0.6960(6) 0.046(5) Uani 1 1 d .
N4 N -0.0975(14) 0.5933(11) 0.6729(6) 0.047(5) Uani 1 1 d .
C1 C -0.0419(15) 0.3662(13) 0.5600(8) 0.045(5) Uani 1 1 d .
H1A H -0.1044 0.3603 0.5794 0.054 Uiso 1 1 calc R
C2 C -0.0218(15) 0.3216(14) 0.5187(7) 0.043(5) Uani 1 1 d .
H2A H -0.0678 0.2847 0.5107 0.052 Uiso 1 1 calc R
C3 C 0.0715(17) 0.3332(14) 0.4886(8) 0.051(6) Uani 1 1 d .
H3A H 0.0894 0.3033 0.4602 0.061 Uiso 1 1 calc R
C4 C 0.1353(16) 0.3898(13) 0.5022(6) 0.040(5) Uani 1 1 d .
H4A H 0.1962 0.3998 0.4823 0.048 Uiso 1 1 calc R
C5 C 0.1105(15) 0.4328(11) 0.5455(6) 0.034(5) Uani 1 1 d .
C6 C 0.1808(12) 0.4895(11) 0.5631(6) 0.021(4) Uani 1 1 d .
C7 C 0.2745(17) 0.5030(13) 0.5403(6) 0.043(5) Uani 1 1 d .
H7A H 0.2984 0.4764 0.5113 0.051 Uiso 1 1 calc R
C8 C 0.3366(16) 0.5549(11) 0.5585(6) 0.035(5) Uani 1 1 d .
H8A H 0.4021 0.5625 0.5425 0.042 Uiso 1 1 calc R
C9 C 0.301(2) 0.5933(14) 0.5986(8) 0.071(8) Uani 1 1 d .
H9A H 0.3401 0.6305 0.6113 0.085 Uiso 1 1 calc R
C10 C 0.2054(18) 0.5790(14) 0.6222(8) 0.051(6) Uani 1 1 d .
H10A H 0.1830 0.6040 0.6517 0.061 Uiso 1 1 calc R
C11 C -0.0136(17) 0.2965(14) 0.7034(7) 0.050(6) Uani 1 1 d .
H11A H 0.0364 0.2640 0.6814 0.060 Uiso 1 1 calc R
C12 C -0.0563(18) 0.2448(14) 0.7399(7) 0.049(6) Uani 1 1 d .
H12A H -0.0392 0.1756 0.7430 0.059 Uiso 1 1 calc R
C13 C -0.126(2) 0.2895(16) 0.7737(8) 0.077(9) Uani 1 1 d .
H13A H -0.1542 0.2514 0.8005 0.093 Uiso 1 1 calc R
C14 C -0.1549(19) 0.3948(14) 0.7685(7) 0.059(7) Uani 1 1 d .
H14A H -0.2022 0.4277 0.7914 0.071 Uiso 1 1 calc R
C15 C -0.1104(15) 0.4448(14) 0.7285(6) 0.039(5) Uani 1 1 d .
C16 C -0.1371(16) 0.5545(12) 0.7163(6) 0.036(5) Uani 1 1 d .
C17 C -0.1945(16) 0.6162(16) 0.7496(7) 0.052(6) Uani 1 1 d .
H17A H -0.2185 0.5901 0.7804 0.063 Uiso 1 1 calc R
C18 C -0.2148(16) 0.7178(12) 0.7353(7) 0.044(5) Uani 1 1 d .
H18A H -0.2552 0.7594 0.7569 0.053 Uiso 1 1 calc R
C19 C -0.177(2) 0.7602(16) 0.6900(7) 0.067(8) Uani 1 1 d .
H19A H -0.1893 0.8284 0.6804 0.080 Uiso 1 1 calc R
C20 C -0.1196(18) 0.6910(13) 0.6605(7) 0.054(7) Uani 1 1 d .
H20A H -0.0943 0.7150 0.6294 0.065 Uiso 1 1 calc R
Cu2 Cu 0.02901(18) 1.04568(16) 0.26737(7) 0.0344(5) Uani 1 1 d .
N5 N 0.0340(11) 1.0330(10) 0.3391(5) 0.028(3) Uani 1 1 d .
N6 N 0.1687(11) 0.9533(11) 0.2701(5) 0.033(4) Uani 1 1 d .
N7 N 0.0093(11) 1.1059(10) 0.1996(5) 0.028(3) Uani 1 1 d .
N8 N -0.1032(13) 0.9907(11) 0.2611(5) 0.037(4) Uani 1 1 d .
C21 C -0.0414(15) 1.0698(15) 0.3720(6) 0.041(5) Uani 1 1 d .
H21A H -0.0884 1.1252 0.3629 0.050 Uiso 1 1 calc R
C22 C -0.0520(15) 1.0260(16) 0.4212(7) 0.047(5) Uani 1 1 d .
H22A H -0.1064 1.0507 0.4436 0.056 Uiso 1 1 calc R
C23 C 0.0214(17) 0.9462(15) 0.4341(6) 0.045(5) Uani 1 1 d .
H23A H 0.0161 0.9180 0.4658 0.054 Uiso 1 1 calc R
C24 C 0.1016(16) 0.9072(13) 0.4016(7) 0.039(5) Uani 1 1 d .
H24A H 0.1510 0.8541 0.4107 0.047 Uiso 1 1 calc R
C25 C 0.1059(15) 0.9531(13) 0.3519(6) 0.034(5) Uani 1 1 d .
C26 C 0.1865(17) 0.9162(14) 0.3152(6) 0.038(5) Uani 1 1 d .
C27 C 0.269(2) 0.8455(16) 0.3228(8) 0.057(6) Uani 1 1 d .
H27A H 0.2750 0.8154 0.3537 0.069 Uiso 1 1 calc R
C28 C 0.3422(19) 0.8180(16) 0.2856(8) 0.061(7) Uani 1 1 d .
H28A H 0.3994 0.7705 0.2913 0.073 Uiso 1 1 calc R
C29 C 0.3314(17) 0.8611(16) 0.2392(10) 0.061(7) Uani 1 1 d .
H29A H 0.3819 0.8439 0.2137 0.073 Uiso 1 1 calc R
C30 C 0.2415(15) 0.9322(12) 0.2314(6) 0.034(4) Uani 1 1 d .
H30A H 0.2328 0.9631 0.2008 0.041 Uiso 1 1 calc R
C31 C 0.0760(12) 1.1558(11) 0.1691(6) 0.026(4) Uani 1 1 d .
H31A H 0.1252 1.1825 0.1811 0.032 Uiso 1 1 calc R
C32 C 0.0725(14) 1.1679(14) 0.1213(6) 0.040(5) Uani 1 1 d .
H32A H 0.1217 1.2005 0.1013 0.048 Uiso 1 1 calc R
C33 C 0.0002(14) 1.1343(14) 0.1009(6) 0.039(5) Uani 1 1 d .
H33A H -0.0033 1.1462 0.0681 0.046 Uiso 1 1 calc R
C34 C -0.0690(15) 1.0801(12) 0.1331(5) 0.032(4) Uani 1 1 d .
H34A H -0.1196 1.0543 0.1218 0.039 Uiso 1 1 calc R
C35 C -0.0602(14) 1.0662(12) 0.1815(6) 0.032(4) Uani 1 1 d .
C36 C -0.1341(14) 1.0142(11) 0.2173(5) 0.026(4) Uani 1 1 d .
C37 C -0.2278(13) 0.9945(13) 0.2088(6) 0.033(5) Uani 1 1 d .
H37A H -0.2467 1.0107 0.1782 0.040 Uiso 1 1 calc R
C38 C -0.2936(15) 0.9513(14) 0.2449(7) 0.045(6) Uani 1 1 d .
H38A H -0.3577 0.9402 0.2395 0.055 Uiso 1 1 calc R
C39 C -0.2600(16) 0.9239(15) 0.2907(7) 0.050(6) Uani 1 1 d .
H39A H -0.3014 0.8926 0.3157 0.060 Uiso 1 1 calc R
C40 C -0.1690(18) 0.9435(13) 0.2975(7) 0.047(6) Uani 1 1 d .
H40A H -0.1480 0.9251 0.3275 0.057 Uiso 1 1 calc R
Cu3 Cu 0.96791(18) 0.49630(15) 0.14860(8) 0.0359(6) Uani 1 1 d .
N9 N 1.1173(12) 0.4958(9) 0.1219(4) 0.028(3) Uani 1 1 d .
N10 N 0.9699(11) 0.6443(11) 0.1355(5) 0.036(4) Uani 1 1 d .
N11 N 0.8892(12) 0.4574(11) 0.0989(5) 0.038(4) Uani 1 1 d .
N12 N 0.9014(11) 0.3889(9) 0.1909(5) 0.027(3) Uani 1 1 d .
C41 C 1.1928(15) 0.4128(13) 0.1173(6) 0.038(5) Uani 1 1 d .
H41A H 1.1766 0.3496 0.1285 0.046 Uiso 1 1 calc R
C42 C 1.2957(16) 0.4233(14) 0.0955(7) 0.044(5) Uani 1 1 d .
H42A H 1.3459 0.3673 0.0915 0.052 Uiso 1 1 calc R
C43 C 1.3180(19) 0.5126(16) 0.0812(7) 0.054(6) Uani 1 1 d .
H43A H 1.3854 0.5205 0.0685 0.065 Uiso 1 1 calc R
C44 C 1.2443(13) 0.5930(11) 0.0848(5) 0.025(4) Uani 1 1 d .
H44A H 1.2598 0.6563 0.0732 0.030 Uiso 1 1 calc R
C45 C 1.1446(14) 0.5810(11) 0.1058(6) 0.027(4) Uani 1 1 d U
C46 C 1.0565(14) 0.6697(12) 0.1098(6) 0.031(4) Uani 1 1 d .
C47 C 1.0655(18) 0.7646(13) 0.0849(7) 0.048(6) Uani 1 1 d .
H47A H 1.1274 0.7766 0.0665 0.058 Uiso 1 1 calc R
C48 C 0.9821(17) 0.8386(15) 0.0882(9) 0.061(7) Uani 1 1 d .
H48A H 0.9855 0.9019 0.0719 0.074 Uiso 1 1 calc R
C49 C 0.8900(17) 0.8159(14) 0.1172(9) 0.059(7) Uani 1 1 d .
H49A H 0.8330 0.8654 0.1222 0.070 Uiso 1 1 calc R
C50 C 0.8864(17) 0.7185(16) 0.1380(7) 0.051(6) Uani 1 1 d .
H50A H 0.8239 0.7030 0.1545 0.061 Uiso 1 1 calc R
C51 C 0.8882(16) 0.4928(16) 0.0518(7) 0.050(6) Uani 1 1 d .
H51A H 0.9175 0.5498 0.0402 0.060 Uiso 1 1 calc R
C52 C 0.8458(17) 0.4481(16) 0.0207(7) 0.052(6) Uani 1 1 d .
H52A H 0.8452 0.4749 -0.0112 0.062 Uiso 1 1 calc R
C53 C 0.8026(17) 0.3590(14) 0.0388(7) 0.048(5) Uani 1 1 d .
H53A H 0.7763 0.3248 0.0186 0.057 Uiso 1 1 calc R
C54 C 0.8009(15) 0.3258(12) 0.0861(6) 0.036(5) Uani 1 1 d .
H54A H 0.7708 0.2698 0.0989 0.043 Uiso 1 1 calc R
C55 C 0.8435(16) 0.3746(14) 0.1149(6) 0.042(5) Uani 1 1 d .
C56 C 0.8417(14) 0.3426(13) 0.1697(6) 0.034(5) Uani 1 1 d .
C57 C 0.7817(12) 0.2752(10) 0.1934(5) 0.022(3) Uani 1 1 d U
H57A H 0.7394 0.2477 0.1774 0.027 Uiso 1 1 calc R
C58 C 0.7854(16) 0.2491(12) 0.2413(7) 0.044(6) Uani 1 1 d .
H58A H 0.7456 0.2036 0.2588 0.053 Uiso 1 1 calc R
C59 C 0.8506(14) 0.2925(12) 0.2632(6) 0.034(4) Uani 1 1 d U
H59A H 0.8570 0.2740 0.2954 0.041 Uiso 1 1 calc R
C60 C 0.9045(17) 0.3619(12) 0.2373(6) 0.045(6) Uani 1 1 d .
H60A H 0.9455 0.3919 0.2528 0.054 Uiso 1 1 calc R
Cu4 Cu 0.5228(2) 0.47838(17) 0.26421(8) 0.0429(6) Uani 1 1 d .
N13 N 0.4318(15) 0.5217(13) 0.3236(5) 0.049(5) Uani 1 1 d .
N14 N 0.6244(14) 0.5500(11) 0.2871(6) 0.047(5) Uani 1 1 d .
N15 N 0.5244(13) 0.5085(11) 0.1942(5) 0.041(4) Uani 1 1 d .
N16 N 0.5219(13) 0.3373(11) 0.2501(5) 0.040(4) Uani 1 1 d .
C61 C 0.3403(18) 0.5035(17) 0.3397(7) 0.056(6) Uani 1 1 d .
H61A H 0.3129 0.4654 0.3216 0.067 Uiso 1 1 calc R
C62 C 0.2774(17) 0.5342(14) 0.3808(7) 0.049(6) Uani 1 1 d .
H62A H 0.2105 0.5205 0.3902 0.059 Uiso 1 1 calc R
C63 C 0.326(2) 0.5879(15) 0.4062(7) 0.063(8) Uani 1 1 d .
H63A H 0.2910 0.6083 0.4352 0.075 Uiso 1 1 calc R
C64 C 0.425(2) 0.6132(15) 0.3908(7) 0.062(7) Uani 1 1 d .
H64A H 0.4542 0.6528 0.4075 0.074 Uiso 1 1 calc R
C65 C 0.4762(19) 0.5763(13) 0.3500(7) 0.050(6) Uani 1 1 d .
C66 C 0.5769(18) 0.5953(13) 0.3275(8) 0.051(6) Uani 1 1 d .
C67 C 0.633(2) 0.6518(15) 0.3469(8) 0.060(7) Uani 1 1 d .
H67A H 0.6045 0.6808 0.3749 0.072 Uiso 1 1 calc R
C68 C 0.732(2) 0.6664(15) 0.3255(9) 0.065(7) Uani 1 1 d .
H68A H 0.7704 0.7019 0.3398 0.078 Uiso 1 1 calc R
C69 C 0.774(2) 0.6265(15) 0.2817(10) 0.074(8) Uani 1 1 d .
H69A H 0.8373 0.6392 0.2651 0.089 Uiso 1 1 calc R
C70 C 0.715(2) 0.5672(15) 0.2647(8) 0.058(6) Uani 1 1 d .
H70A H 0.7412 0.5386 0.2364 0.070 Uiso 1 1 calc R
C71 C 0.5384(16) 0.5966(12) 0.1637(7) 0.043(5) Uani 1 1 d .
H71A H 0.5307 0.6553 0.1781 0.051 Uiso 1 1 calc R
C72 C 0.5614(14) 0.6028(12) 0.1168(6) 0.033(4) Uani 1 1 d U
H72A H 0.5670 0.6642 0.0989 0.039 Uiso 1 1 calc R
C73 C 0.5773(15) 0.5153(13) 0.0942(6) 0.036(4) Uani 1 1 d .
H73A H 0.6006 0.5169 0.0615 0.043 Uiso 1 1 calc R
C74 C 0.5587(14) 0.4294(12) 0.1198(6) 0.031(4) Uani 1 1 d U
H74A H 0.5606 0.3731 0.1044 0.037 Uiso 1 1 calc R
C75 C 0.5360(13) 0.4243(12) 0.1708(6) 0.029(4) Uani 1 1 d .
C76 C 0.5189(14) 0.3327(12) 0.2033(6) 0.032(4) Uani 1 1 d .
C77 C 0.5155(14) 0.2434(12) 0.1865(6) 0.031(4) Uani 1 1 d .
H77A H 0.5231 0.2387 0.1537 0.037 Uiso 1 1 calc R
C78 C 0.501(2) 0.1619(15) 0.2187(8) 0.061(7) Uani 1 1 d .
H78A H 0.4936 0.1020 0.2084 0.073 Uiso 1 1 calc R
C79 C 0.4968(18) 0.1704(15) 0.2659(8) 0.055(6) Uani 1 1 d .
H79A H 0.4878 0.1158 0.2885 0.066 Uiso 1 1 calc R
C80 C 0.5064(17) 0.2606(13) 0.2803(6) 0.045(5) Uani 1 1 d .
H80A H 0.5016 0.2662 0.3130 0.054 Uiso 1 1 calc R

loop_
_atom_site_aniso_label
_atom_site_aniso_U_11
_atom_site_aniso_U_22
_atom_site_aniso_U_33
_atom_site_aniso_U_23
_atom_site_aniso_U_13
_atom_site_aniso_U_12
W1 0.0364(5) 0.0477(4) 0.0280(4) 0.0048(3) -0.0034(3) -0.0115(4)
W2 0.0538(6) 0.0329(4) 0.0242(4) -0.0022(3) -0.0046(3) -0.0085(4)
W3 0.0316(5) 0.0342(4) 0.0287(4) -0.0114(3) 0.0030(3) -0.0091(3)
W4 0.0332(5) 0.0262(3) 0.0264(4) -0.0027(3) 0.0002(3) -0.0152(3)
W5 0.0409(5) 0.0311(4) 0.0246(4) -0.0008(3) -0.0042(3) -0.0142(3)
W6 0.0309(5) 0.0275(3) 0.0181(3) 0.0028(2) -0.0015(3) -0.0133(3)
P1 0.024(4) 0.027(3) 0.011(3) -0.003(2) -0.002(2) -0.010(3)
O1 0.048(17) 0.044(13) 0.015(11) 0.005(9) -0.004(10) -0.042(13)
O2 0.019(4) 0.019(4) 0.019(4) -0.0020(11) -0.0027(12) -0.0034(12)
O3 0.017(4) 0.017(4) 0.017(4) -0.0017(11) -0.0024(11) -0.0027(12)
O4 0.011(4) 0.011(4) 0.010(4) -0.0010(11) -0.0016(11) -0.0016(12)
O5 0.089(14) 0.034(7) 0.064(10) 0.022(6) 0.031(10) 0.020(8)
O6 0.064(4) 0.064(4) 0.065(4) -0.0071(11) -0.0100(12) -0.0105(12)
O7 0.090(14) 0.034(7) 0.084(12) 0.007(7) 0.062(11) -0.012(8)
O8 0.098(14) 0.033(7) 0.045(9) -0.009(6) -0.012(9) 0.012(8)
O9 0.060(11) 0.015(6) 0.126(14) 0.011(7) -0.067(10) -0.013(7)
O10 0.056(4) 0.055(4) 0.056(4) -0.0059(11) -0.0090(11) -0.0092(12)
O11 0.052(4) 0.053(4) 0.052(4) -0.0053(11) -0.0072(11) -0.0095(12)
O12 0.103(13) 0.065(9) 0.018(6) 0.001(6) -0.029(7) -0.043(9)
O13 0.073(12) 0.036(7) 0.061(10) 0.019(6) 0.035(9) 0.011(7)
O14 0.045(9) 0.029(6) 0.051(8) -0.005(5) 0.016(7) -0.007(6)
O15 0.092(12) 0.084(10) 0.017(6) 0.009(6) -0.001(7) -0.073(10)
O16 0.054(10) 0.035(7) 0.066(10) 0.008(6) -0.022(8) -0.017(7)
O17 0.027(8) 0.092(10) 0.021(6) -0.035(6) -0.017(5) 0.008(7)
O18 0.063(11) 0.133(13) 0.011(6) -0.015(7) -0.001(6) -0.064(10)
O19 0.036(3) 0.036(3) 0.036(3) -0.0047(10) -0.0054(11) -0.0066(11)
O20 0.051(4) 0.051(4) 0.050(4) -0.0063(11) -0.0072(11) -0.0073(12)
O21 0.040(9) 0.078(9) 0.014(6) 0.017(6) 0.005(6) -0.007(7)
O22 0.035(9) 0.086(10) 0.027(7) -0.020(6) -0.026(6) 0.016(8)
W7 0.0380(5) 0.0332(4) 0.0184(3) -0.0072(3) 0.0029(3) -0.0210(3)
W8 0.0433(5) 0.0347(4) 0.0298(4) -0.0111(3) -0.0143(3) -0.0041(4)
W9 0.0280(5) 0.0299(3) 0.0333(4) -0.0090(3) 0.0025(3) -0.0151(3)
W10 0.0266(5) 0.0596(5) 0.0318(4) -0.0308(4) 0.0047(3) -0.0101(4)
W11 0.0286(5) 0.0372(4) 0.0207(3) -0.0045(3) -0.0008(3) -0.0159(3)
W12 0.0489(6) 0.0675(6) 0.0328(5) -0.0084(4) 0.0038(4) -0.0116(5)
P2 0.024(4) 0.025(3) 0.013(3) -0.006(2) -0.003(2) -0.004(3)
O23 0.014(4) 0.014(4) 0.014(4) -0.0014(11) -0.0021(11) -0.0025(12)
O24 0.023(5) 0.023(5) 0.023(5) -0.0024(11) -0.0032(12) -0.0035(12)
O25 0.020(4) 0.020(4) 0.020(4) -0.0026(11) -0.0029(12) -0.0033(12)
O26 0.012(4) 0.012(4) 0.012(4) -0.0013(11) -0.0018(11) -0.0019(12)
O27 0.059(13) 0.065(10) 0.116(16) -0.028(10) -0.008(11) 0.007(9)
O28 0.039(11) 0.043(8) 0.163(18) -0.041(10) -0.055(11) 0.021(8)
O29 0.072(5) 0.073(5) 0.072(5) -0.0068(11) -0.0102(12) -0.0121(12)
O30 0.018(9) 0.055(9) 0.189(19) -0.083(11) -0.052(10) 0.025(7)
O31 0.125(15) 0.023(6) 0.033(8) 0.002(5) 0.035(9) -0.018(8)
O32 0.068(11) 0.053(7) 0.006(5) 0.002(5) 0.005(6) 0.021(7)
O33 0.129(15) 0.030(6) 0.032(8) -0.018(5) 0.030(9) -0.020(8)
O34 0.056(10) 0.056(8) 0.025(7) 0.007(6) 0.009(6) -0.020(7)
O35 0.028(9) 0.135(14) 0.028(7) 0.025(8) -0.021(6) -0.041(9)
O36 0.028(10) 0.044(8) 0.179(19) -0.054(10) -0.036(10) 0.005(7)
O37 0.120(15) 0.034(7) 0.019(7) 0.001(5) 0.029(8) -0.016(8)
O38 0.066(4) 0.067(4) 0.066(4) -0.0066(11) -0.0093(12) -0.0111(12)
O39 0.053(9) 0.047(7) 0.014(6) -0.012(5) -0.007(6) 0.011(6)
O40 0.019(8) 0.101(11) 0.050(9) -0.036(8) 0.001(6) -0.020(8)
O41 0.007(7) 0.059(8) 0.037(7) -0.023(6) 0.005(5) -0.009(6)
O42 0.107(14) 0.032(7) 0.039(8) -0.012(6) -0.032(8) -0.010(8)
O43 0.052(9) 0.053(8) 0.033(7) 0.003(6) -0.019(6) -0.033(7)
O44 0.052(10) 0.053(7) 0.011(6) 0.001(5) 0.000(6) 0.013(7)
Cu1 0.068(2) 0.0380(12) 0.0367(14) -0.0036(10) 0.0193(13) -0.0030(13)
N1 0.056(12) 0.032(8) 0.039(9) -0.002(6) 0.016(8) -0.018(8)
N2 0.053(12) 0.025(7) 0.040(9) -0.003(6) -0.004(8) -0.011(8)
N3 0.044(12) 0.037(9) 0.053(11) -0.007(7) 0.011(9) -0.014(8)
N4 0.062(13) 0.043(9) 0.040(10) -0.019(7) -0.008(8) -0.007(9)
C1 0.025(13) 0.030(10) 0.079(16) -0.008(9) -0.012(10) 0.001(9)
C2 0.032(13) 0.050(11) 0.049(12) -0.019(9) -0.005(10) -0.001(10)
C3 0.054(16) 0.052(12) 0.056(14) -0.024(10) -0.020(11) -0.010(11)
C4 0.048(14) 0.041(10) 0.027(10) 0.006(7) -0.027(9) 0.012(10)
C5 0.040(13) 0.014(7) 0.041(11) 0.005(6) 0.000(9) 0.005(8)
C6 0.004(9) 0.026(8) 0.031(9) 0.002(6) -0.002(6) -0.001(7)
C7 0.070(16) 0.042(10) 0.019(9) 0.005(7) -0.005(9) -0.023(11)
C8 0.061(14) 0.018(8) 0.031(10) 0.012(6) -0.017(9) -0.021(9)
C9 0.11(2) 0.034(11) 0.056(15) 0.013(10) -0.009(15) 0.016(13)
C10 0.066(17) 0.038(11) 0.048(13) -0.015(9) 0.000(12) -0.007(11)
C11 0.049(15) 0.048(12) 0.044(13) 0.002(9) -0.004(11) 0.006(11)
C12 0.083(17) 0.039(10) 0.034(11) 0.008(8) -0.002(11) -0.045(12)
C13 0.14(3) 0.057(14) 0.040(13) 0.013(10) 0.012(15) -0.066(16)
C14 0.10(2) 0.046(12) 0.029(11) -0.002(8) 0.014(12) -0.032(13)
C15 0.051(14) 0.058(12) 0.017(9) -0.009(8) -0.002(8) -0.032(11)
C16 0.056(14) 0.031(9) 0.019(9) 0.001(6) 0.007(8) -0.013(9)
C17 0.045(15) 0.080(15) 0.032(11) -0.015(10) 0.015(10) -0.023(12)
C18 0.056(15) 0.024(9) 0.056(13) -0.015(8) -0.012(11) -0.008(10)
C19 0.11(2) 0.055(12) 0.026(11) -0.018(9) -0.001(12) 0.021(13)
C20 0.072(18) 0.038(10) 0.042(12) -0.013(9) 0.019(12) 0.004(11)
Cu2 0.0320(15) 0.0457(12) 0.0272(11) 0.0015(9) -0.0110(10) -0.0085(11)
N5 0.028(9) 0.034(7) 0.020(7) 0.012(5) -0.012(6) -0.003(7)
N6 0.010(8) 0.057(9) 0.040(9) -0.020(7) -0.011(6) -0.005(7)
N7 0.024(9) 0.040(8) 0.024(7) -0.012(6) -0.013(6) -0.001(7)
N8 0.043(11) 0.047(9) 0.018(7) -0.007(6) -0.007(7) 0.009(8)
C21 0.036(13) 0.057(12) 0.032(10) -0.005(8) 0.001(9) -0.016(10)
C22 0.017(12) 0.075(14) 0.043(12) -0.003(10) -0.013(9) 0.012(11)
C23 0.061(16) 0.064(13) 0.020(9) 0.002(8) -0.022(9) -0.028(12)
C24 0.034(13) 0.039(10) 0.044(12) 0.012(8) -0.021(9) -0.001(9)
C25 0.049(13) 0.045(10) 0.016(8) 0.009(7) -0.023(8) -0.021(10)
C26 0.046(14) 0.050(11) 0.026(10) -0.006(8) -0.013(9) -0.018(11)
C27 0.073(19) 0.063(14) 0.048(13) -0.001(11) -0.041(13) -0.016(14)
C28 0.071(19) 0.063(13) 0.050(14) -0.034(11) -0.052(13) 0.046(12)
C29 0.020(14) 0.066(14) 0.10(2) -0.041(14) -0.015(12) 0.021(11)
C30 0.043(13) 0.038(9) 0.027(9) -0.009(7) -0.018(8) -0.006(9)
C31 0.004(9) 0.031(9) 0.044(10) 0.002(7) -0.001(7) -0.010(7)
C32 0.027(12) 0.066(12) 0.020(9) 0.001(8) 0.010(8) -0.006(10)
C33 0.028(11) 0.073(13) 0.029(9) -0.022(9) -0.007(8) -0.029(10)
C34 0.048(13) 0.042(10) 0.013(8) 0.003(6) -0.021(8) -0.015(9)
C35 0.034(12) 0.039(9) 0.024(9) -0.007(7) -0.014(8) 0.002(9)
C36 0.034(11) 0.030(8) 0.021(8) -0.006(6) -0.008(7) -0.015(8)
C37 0.031(11) 0.058(11) 0.016(8) -0.003(7) 0.002(7) -0.030(10)
C38 0.024(12) 0.064(13) 0.058(13) -0.035(11) 0.005(10) -0.024(10)
C39 0.041(14) 0.058(13) 0.052(13) 0.011(10) 0.006(10) -0.037(12)
C40 0.069(17) 0.036(10) 0.034(11) 0.005(8) -0.005(10) -0.008(11)
Cu3 0.0409(15) 0.0360(11) 0.0340(12) -0.0020(9) -0.0005(10) -0.0205(11)
N9 0.044(10) 0.023(7) 0.021(7) 0.005(5) -0.017(6) -0.011(7)
N10 0.019(9) 0.042(8) 0.054(10) -0.021(7) 0.002(7) -0.018(8)
N11 0.043(11) 0.042(9) 0.031(9) 0.004(6) -0.011(7) -0.012(8)
N12 0.018(9) 0.028(7) 0.029(8) 0.004(5) -0.001(6) 0.006(6)
C41 0.056(14) 0.034(10) 0.026(9) 0.013(7) -0.003(9) -0.028(10)
C42 0.045(14) 0.048(11) 0.047(12) 0.008(9) -0.019(10) -0.030(11)
C43 0.063(17) 0.073(15) 0.030(11) -0.009(10) 0.003(11) -0.026(13)
C44 0.031(11) 0.019(7) 0.027(9) 0.005(6) -0.010(7) -0.012(8)
C45 0.027(4) 0.028(4) 0.027(4) -0.0032(11) -0.0043(11) -0.0045(12)
C46 0.041(12) 0.034(9) 0.026(9) -0.005(7) -0.010(8) -0.018(9)
C47 0.072(17) 0.028(10) 0.051(12) -0.001(8) 0.002(11) -0.038(11)
C48 0.037(15) 0.036(11) 0.11(2) 0.006(11) -0.010(13) -0.014(11)
C49 0.029(14) 0.031(11) 0.12(2) -0.019(12) -0.036(13) 0.002(10)
C50 0.043(15) 0.074(15) 0.048(13) -0.013(11) -0.008(10) -0.035(13)
C51 0.048(15) 0.071(14) 0.038(12) -0.001(10) -0.004(10) -0.031(12)
C52 0.053(15) 0.078(15) 0.033(11) 0.014(10) -0.030(10) -0.026(12)
C53 0.058(16) 0.043(11) 0.049(13) -0.008(9) -0.024(11) -0.009(11)
C54 0.044(13) 0.030(9) 0.031(10) 0.008(7) -0.005(9) -0.007(9)
C55 0.050(14) 0.057(12) 0.021(9) 0.001(8) -0.010(9) -0.016(11)
C56 0.025(11) 0.044(10) 0.035(10) -0.018(8) -0.001(8) -0.005(9)
C57 0.022(3) 0.022(3) 0.022(3) -0.0022(11) -0.0030(11) -0.0041(11)
C58 0.061(15) 0.028(9) 0.047(12) -0.011(8) 0.011(10) -0.027(10)
C59 0.034(4) 0.034(4) 0.034(4) -0.0036(11) -0.0047(11) -0.0050(12)
C60 0.072(16) 0.034(9) 0.024(10) -0.011(7) 0.013(10) -0.007(10)
Cu4 0.0544(18) 0.0522(13) 0.0248(12) -0.0163(10) -0.0069(11) -0.0057(13)
N13 0.051(13) 0.072(12) 0.022(8) -0.012(8) -0.015(8) 0.005(10)
N14 0.063(14) 0.036(8) 0.048(10) -0.024(7) -0.017(9) -0.004(9)
N15 0.042(11) 0.047(9) 0.040(9) -0.029(7) -0.013(8) 0.005(8)
N16 0.052(12) 0.048(9) 0.019(8) 0.000(6) -0.009(7) -0.009(8)
C61 0.048(17) 0.087(16) 0.027(11) 0.002(10) -0.021(10) 0.017(13)
C62 0.045(15) 0.046(11) 0.047(13) -0.015(9) 0.003(11) 0.015(10)
C63 0.11(2) 0.048(12) 0.024(11) -0.022(9) -0.009(12) 0.016(13)
C64 0.10(2) 0.042(11) 0.036(12) -0.013(9) -0.011(13) 0.016(13)
C65 0.083(19) 0.027(9) 0.037(11) -0.014(8) -0.016(11) 0.012(11)
C66 0.065(17) 0.022(9) 0.079(16) -0.017(9) -0.025(12) -0.019(10)
C67 0.10(2) 0.047(12) 0.043(13) -0.013(10) -0.041(13) -0.003(14)
C68 0.11(2) 0.035(11) 0.067(16) 0.003(10) -0.055(15) -0.023(14)
C69 0.10(2) 0.042(12) 0.10(2) -0.003(12) -0.040(16) -0.046(14)
C70 0.08(2) 0.052(13) 0.039(12) 0.001(9) -0.017(12) 0.015(13)
C71 0.069(16) 0.017(8) 0.051(12) -0.019(8) -0.024(10) -0.010(9)
C72 0.033(4) 0.033(4) 0.033(4) -0.0032(11) -0.0049(11) -0.0055(12)
C73 0.032(12) 0.044(10) 0.025(9) -0.003(7) -0.007(8) 0.015(9)
C74 0.030(4) 0.031(4) 0.031(4) -0.0037(11) -0.0046(11) -0.0050(12)
C75 0.025(11) 0.049(10) 0.019(8) -0.016(7) -0.013(7) -0.007(8)
C76 0.031(12) 0.035(9) 0.029(9) 0.007(7) -0.010(8) -0.006(9)
C77 0.033(12) 0.030(9) 0.038(10) -0.001(7) -0.026(8) -0.011(8)
C78 0.10(2) 0.041(11) 0.055(14) 0.002(10) -0.027(13) -0.040(13)
C79 0.064(17) 0.047(12) 0.059(14) 0.024(10) -0.035(12) -0.017(12)
C80 0.067(16) 0.046(11) 0.015(9) 0.002(7) -0.016(9) 0.011(11)

loop_
_atom_type_symbol
_atom_type_description
_atom_type_scat_dispersion_real
_atom_type_scat_dispersion_imag
_atom_type_scat_source
C C 0.0033 0.0016 'International Tables Vol C Tables 4.2.6.8 and 6.1.1.4'
H H 0.0000 0.0000 'International Tables Vol C Tables 4.2.6.8 and 6.1.1.4'
Cu Cu 0.3201 1.2651 'International Tables Vol C Tables 4.2.6.8 and 6.1.1.4'
N N 0.0061 0.0033 'International Tables Vol C Tables 4.2.6.8 and 6.1.1.4'
O O 0.0106 0.0060 'International Tables Vol C Tables 4.2.6.8 and 6.1.1.4'
P P 0.1023 0.0942 'International Tables Vol C Tables 4.2.6.8 and 6.1.1.4'
W W -0.8490 6.8722 'International Tables Vol C Tables 4.2.6.8 and 6.1.1.4'

loop_
_geom_angle_atom_site_label_1
_geom_angle_atom_site_label_2
_geom_angle_atom_site_label_3
_geom_angle
_geom_angle_site_symmetry_1
_geom_angle_site_symmetry_3
O16 W1 O7 102.0(8) . .
O16 W1 O13 102.3(7) . .
O7 W1 O13 87.8(5) . .
O16 W1 O15 99.8(7) . .
O7 W1 O15 89.9(6) . .
O13 W1 O15 157.8(8) . .
O16 W1 O11 102.7(7) . .
O7 W1 O11 155.3(8) . .
O13 W1 O11 85.9(6) . .
O15 W1 O11 87.0(5) . .
O16 W1 O1 159.8(6) . .
O7 W1 O1 64.3(7) . .
O13 W1 O1 64.1(7) . .
O15 W1 O1 95.1(7) . .
O11 W1 O1 91.6(7) . .
O16 W1 O4 156.6(6) . .
O7 W1 O4 94.8(7) . .
O13 W1 O4 94.4(7) . .
O15 W1 O4 63.7(6) . .
O11 W1 O4 62.0(6) . .
O1 W1 O4 43.6(6) . .
O12 W2 O5 104.0(7) . .
O12 W2 O10 102.3(7) . .
O5 W2 O10 87.2(7) . .
O12 W2 O7 101.5(8) . .
O5 W2 O7 87.3(5) . .
O10 W2 O7 156.2(7) . .
O12 W2 O9 98.4(6) . .
O5 W2 O9 157.5(7) . .
O10 W2 O9 89.7(6) . .
O7 W2 O9 86.7(6) . .
O12 W2 O1 160.3(8) . .
O5 W2 O1 63.5(6) . .
O10 W2 O1 92.5(8) . .
O7 W2 O1 64.3(8) . .
O9 W2 O1 94.5(6) . .
O12 W2 O3 156.8(7) . .
O5 W2 O3 94.1(7) . .
O10 W2 O3 63.7(6) . .
O7 W2 O3 93.6(7) . .
O9 W2 O3 64.8(6) . .
O1 W2 O3 42.7(7) . .
O14 W3 O11 104.7(7) . 2_656
O14 W3 O6 101.6(6) . .
O11 W3 O6 88.2(7) 2_656 .
O14 W3 O18 101.4(6) . .
O11 W3 O18 87.9(5) 2_656 .
O6 W3 O18 156.9(7) . .
O14 W3 O10 101.0(7) . .
O11 W3 O10 154.2(6) 2_656 .
O6 W3 O10 89.0(7) . .
O18 W3 O10 84.7(6) . .
O14 W3 O4 160.0(6) . 2_656
O11 W3 O4 64.3(6) 2_656 2_656
O6 W3 O4 94.8(6) . 2_656
O18 W3 O4 63.1(6) . 2_656
O10 W3 O4 90.5(6) . 2_656
O14 W3 O3 158.2(7) . .
O11 W3 O3 91.6(6) 2_656 .
O6 W3 O3 63.8(6) . .
O18 W3 O3 93.5(7) . .
O10 W3 O3 64.3(6) . .
O4 W3 O3 41.6(6) 2_656 .
O19 W4 O22 102.6(6) . .
O19 W4 O20 101.8(5) . .
O22 W4 O20 88.2(6) . .
O19 W4 O5 102.3(7) . .
O22 W4 O5 86.3(6) . .
O20 W4 O5 156.0(7) . .
O19 W4 O13 101.1(7) . .
O22 W4 O13 156.3(7) . .
O20 W4 O13 88.6(6) . .
O5 W4 O13 87.1(5) . .
O19 W4 O1 158.5(7) . .
O22 W4 O1 92.7(8) . .
O20 W4 O1 93.7(6) . .
O5 W4 O1 63.3(7) . .
O13 W4 O1 64.1(8) . .
O19 W4 O2 158.8(6) . 2_656
O22 W4 O2 63.7(6) . 2_656
O20 W4 O2 63.4(6) . 2_656
O5 W4 O2 93.3(7) . 2_656
O13 W4 O2 93.9(7) . 2_656
O1 W4 O2 42.7(7) . 2_656
O8 W5 O17 102.0(6) . .
O8 W5 O18 102.0(7) . 2_656
O17 W5 O18 156.0(7) . 2_656
O8 W5 O22 103.2(7) . 2_656
O17 W5 O22 87.3(5) . 2_656
O18 W5 O22 88.4(6) 2_656 2_656
O8 W5 O15 101.0(7) . .
O17 W5 O15 87.0(5) . .
O18 W5 O15 87.3(5) 2_656 .
O22 W5 O15 155.8(6) 2_656 .
O8 W5 O4 159.7(7) . .
O17 W5 O4 92.7(6) . .
O18 W5 O4 63.7(6) 2_656 .
O22 W5 O4 91.3(6) 2_656 .
O15 W5 O4 65.6(6) . .
O8 W5 O2 159.7(7) . .
O17 W5 O2 63.2(6) . .
O18 W5 O2 93.7(7) 2_656 .
O22 W5 O2 64.1(6) 2_656 .
O15 W5 O2 92.4(7) . .
O4 W5 O2 40.6(6) . .
O21 W6 O17 102.1(6) . .
O21 W6 O9 101.6(7) . .
O17 W6 O9 87.8(6) . .
O21 W6 O20 102.2(6) . 2_656
O17 W6 O20 87.9(5) . 2_656
O9 W6 O20 156.2(6) . 2_656
O21 W6 O6 102.8(6) . .
O17 W6 O6 155.1(6) . .
O9 W6 O6 89.1(6) . .
O20 W6 O6 85.1(6) 2_656 .
O21 W6 O3 161.2(6) . .
O17 W6 O3 92.4(6) . .
O9 W6 O3 66.7(7) . .
O20 W6 O3 90.1(6) 2_656 .
O6 W6 O3 63.8(6) . .
O21 W6 O2 159.7(6) . .
O17 W6 O2 63.9(6) . .
O9 W6 O2 92.8(7) . .
O20 W6 O2 64.4(6) 2_656 .
O6 W6 O2 91.5(6) . .
O3 W6 O2 39.0(6) . .
O2 P1 O2 180.0(15) 2_656 .
O2 P1 O3 67.2(9) 2_656 2_656
O2 P1 O3 112.8(9) . 2_656
O2 P1 O3 112.8(9) 2_656 .
O2 P1 O3 67.2(9) . .
O3 P1 O3 180.0(8) 2_656 .
O2 P1 O4 111.5(10) 2_656 .
O2 P1 O4 68.5(10) . .
O3 P1 O4 70.6(10) 2_656 .
O3 P1 O4 109.4(10) . .
O2 P1 O4 68.5(10) 2_656 2_656
O2 P1 O4 111.5(10) . 2_656
O3 P1 O4 109.4(10) 2_656 2_656
O3 P1 O4 70.6(10) . 2_656
O4 P1 O4 180.0(13) . 2_656
O2 P1 O1 72.4(11) 2_656 .
O2 P1 O1 107.6(11) . .
O3 P1 O1 107.9(11) 2_656 .
O3 P1 O1 72.1(11) . .
O4 P1 O1 72.5(11) . .
O4 P1 O1 107.5(11) 2_656 .
O2 P1 O1 107.6(11) 2_656 2_656
O2 P1 O1 72.4(11) . 2_656
O3 P1 O1 72.1(11) 2_656 2_656
O3 P1 O1 107.9(11) . 2_656
O4 P1 O1 107.5(11) . 2_656
O4 P1 O1 72.5(11) 2_656 2_656
O1 P1 O1 180.000(4) . 2_656
P1 O1 O3 51.6(9) . .
P1 O1 O2 51.1(9) . 2_656
O3 O1 O2 86.2(14) . 2_656
P1 O1 O4 52.9(9) . .
O3 O1 O4 85.3(11) . .
O2 O1 O4 86.2(12) 2_656 .
P1 O1 W4 122.9(11) . .
O3 O1 W4 133.4(14) . .
O2 O1 W4 71.7(8) 2_656 .
O4 O1 W4 131.5(11) . .
P1 O1 W2 123.0(11) . .
O3 O1 W2 71.4(9) . .
O2 O1 W2 132.2(14) 2_656 .
O4 O1 W2 131.0(10) . .
W4 O1 W2 93.7(7) . .
P1 O1 W1 122.9(11) . .
O3 O1 W1 130.1(11) . .
O2 O1 W1 132.0(12) 2_656 .
O4 O1 W1 70.0(10) . .
W4 O1 W1 93.4(8) . .
W2 O1 W1 92.9(8) . .
P1 O2 O3 56.7(8) . .
P1 O2 O4 57.7(9) . .
O3 O2 O4 95.6(13) . .
P1 O2 O1 56.4(9) . 2_656
O3 O2 O1 91.9(14) . 2_656
O4 O2 O1 91.8(12) . 2_656
P1 O2 W6 127.0(10) . .
O3 O2 W6 70.2(9) . .
O4 O2 W6 133.6(13) . .
O1 O2 W6 131.2(13) 2_656 .
P1 O2 W5 125.0(11) . .
O3 O2 W5 135.0(14) . .
O4 O2 W5 67.4(9) . .
O1 O2 W5 128.2(11) 2_656 .
W6 O2 W5 91.5(6) . .
P1 O2 W4 122.0(12) . 2_656
O3 O2 W4 129.2(14) . 2_656
O4 O2 W4 128.1(11) . 2_656
O1 O2 W4 65.6(9) 2_656 2_656
W6 O2 W4 90.6(6) . 2_656
W5 O2 W4 90.2(6) . 2_656
P1 O3 O2 56.1(9) . .
P1 O3 O4 56.2(8) . 2_656
O2 O3 O4 94.7(13) . 2_656
P1 O3 O1 56.3(9) . .
O2 O3 O1 91.2(13) . .
O4 O3 O1 90.1(12) 2_656 .
P1 O3 W6 126.9(9) . .
O2 O3 W6 70.8(8) . .
O4 O3 W6 135.7(12) 2_656 .
O1 O3 W6 130.4(13) . .
P1 O3 W3 124.0(11) . .
O2 O3 W3 133.8(14) . .
O4 O3 W3 67.8(8) 2_656 .
O1 O3 W3 129.2(11) . .
W6 O3 W3 92.0(6) . .
P1 O3 W2 122.2(11) . .
O2 O3 W2 130.5(14) . .
O4 O3 W2 126.5(10) 2_656 .
O1 O3 W2 65.9(9) . .
W6 O3 W2 90.9(6) . .
W3 O3 W2 90.8(6) . .
P1 O4 O2 53.8(9) . .
P1 O4 O3 53.1(8) . 2_656
O2 O4 O3 91.1(13) . 2_656
P1 O4 O1 54.6(9) . .
O2 O4 O1 87.9(12) . .
O3 O4 O1 87.0(11) 2_656 .
P1 O4 W5 125.8(9) . .
O2 O4 W5 72.0(8) . .
O3 O4 W5 135.5(11) 2_656 .
O1 O4 W5 131.4(10) . .
P1 O4 W3 123.7(9) . 2_656
O2 O4 W3 136.7(11) . 2_656
O3 O4 W3 70.6(8) 2_656 2_656
O1 O4 W3 128.0(9) . 2_656
W5 O4 W3 93.6(5) . 2_656
P1 O4 W1 121.0(8) . .
O2 O4 W1 128.7(11) . .
O3 O4 W1 128.3(10) 2_656 .
O1 O4 W1 66.5(10) . .
W5 O4 W1 92.1(6) . .
W3 O4 W1 91.4(6) 2_656 .
W2 O5 W4 139.2(9) . .
W3 O6 W6 139.4(9) . .
W1 O7 W2 138.2(10) . .
W6 O9 W2 136.8(9) . .
W2 O10 W3 140.1(7) . .
W3 O11 W1 141.7(8) 2_656 .
W1 O13 W4 138.1(9) . .
W1 O15 W5 138.3(8) . .
W6 O17 W5 140.4(8) . .
W3 O18 W5 138.9(8) . 2_656
W4 O20 W6 140.5(8) . 2_656
W4 O22 W5 141.2(7) . 2_656
O42 W7 O38 101.4(7) . .
O42 W7 O35 103.4(7) . .
O38 W7 O35 88.6(6) . .
O42 W7 O44 100.0(6) . .
O38 W7 O44 90.3(6) . .
O35 W7 O44 156.3(6) . .
O42 W7 O32 101.8(7) . .
O38 W7 O32 156.8(6) . .
O35 W7 O32 85.1(6) . .
O44 W7 O32 86.7(5) . .
O42 W7 O24 161.8(7) . .
O38 W7 O24 66.8(7) . .
O35 W7 O24 63.9(7) . .
O44 W7 O24 94.0(6) . .
O32 W7 O24 90.4(7) . .
O42 W7 O23 159.0(7) . 2_655
O38 W7 O23 94.8(7) . 2_655
O35 W7 O23 90.1(6) . 2_655
O44 W7 O23 66.4(5) . 2_655
O32 W7 O23 62.9(6) . 2_655
O24 W7 O23 39.1(6) . 2_655
O43 W8 O37 103.0(7) . .
O43 W8 O30 102.0(7) . .
O37 W8 O30 88.5(6) . .
O43 W8 O36 101.5(8) . .
O37 W8 O36 155.5(8) . .
O30 W8 O36 87.1(5) . .
O43 W8 O33 101.9(6) . .
O37 W8 O33 87.9(5) . .
O30 W8 O33 156.0(8) . .
O36 W8 O33 86.4(6) . .
O43 W8 O25 157.6(6) . .
O37 W8 O25 92.4(7) . .
O30 W8 O25 61.7(7) . .
O36 W8 O25 64.3(7) . .
O33 W8 O25 94.7(7) . .
O43 W8 O26 160.3(6) . .
O37 W8 O26 64.9(6) . .
O30 W8 O26 93.4(8) . .
O36 W8 O26 91.3(8) . .
O33 W8 O26 63.7(6) . .
O25 W8 O26 42.1(6) . .
O34 W9 O39 102.6(6) . .
O34 W9 O30 102.9(8) . .
O39 W9 O30 154.4(7) . .
O34 W9 O28 100.2(7) . .
O39 W9 O28 91.8(6) . .
O30 W9 O28 85.7(6) . .
O34 W9 O44 100.0(5) . 2_655
O39 W9 O44 86.4(5) . 2_655
O30 W9 O44 87.2(6) . 2_655
O28 W9 O44 159.6(7) . 2_655
O34 W9 O25 161.0(7) . .
O39 W9 O25 92.1(7) . .
O30 W9 O25 63.5(8) . .
O28 W9 O25 66.9(7) . .
O44 W9 O25 92.8(6) 2_655 .
O41 W10 O29 102.1(7) . .
O41 W10 O36 102.6(7) . .
O29 W10 O36 155.3(7) . .
O41 W10 O35 102.5(6) . .
O29 W10 O35 86.2(6) . .
O36 W10 O35 87.8(7) . .
O41 W10 O28 98.7(6) . .
O29 W10 O28 91.0(7) . .
O36 W10 O28 85.9(6) . .
O35 W10 O28 158.8(7) . .
O41 W10 O25 159.0(6) . .
O29 W10 O25 91.8(7) . .
O36 W10 O25 64.7(7) . .
O35 W10 O25 93.9(6) . .
O28 W10 O25 65.1(6) . .
O41 W10 O24 157.6(6) . .
O29 W10 O24 64.1(7) . .
O36 W10 O24 92.1(8) . .
O35 W10 O24 60.9(6) . .
O28 W10 O24 99.1(7) . .
O25 W10 O24 43.3(6) . .
O40 W11 O31 103.2(7) . .
O40 W11 O32 101.7(7) . .
O31 W11 O32 154.9(7) . .
O40 W11 O39 100.6(6) . 2_655
O31 W11 O39 85.7(5) . 2_655
O32 W11 O39 86.7(5) . 2_655
O40 W11 O33 103.6(7) . .
O31 W11 O33 89.4(5) . .
O32 W11 O33 87.9(5) . .
O39 W11 O33 155.8(7) 2_655 .
O40 W11 O26 163.7(7) . .
O31 W11 O26 65.4(7) . .
O32 W11 O26 90.8(6) . .
O39 W11 O26 90.3(6) 2_655 .
O33 W11 O26 66.1(7) . .
O40 W11 O23 158.7(7) . 2_655
O31 W11 O23 91.4(7) . 2_655
O32 W11 O23 63.8(6) . 2_655
O39 W11 O23 64.7(6) 2_655 2_655
O33 W11 O23 91.8(7) . 2_655
O26 W11 O23 37.5(6) . 2_655
O27 W12 O31 103.3(8) . 2_655
O27 W12 O29 100.3(9) . .
O31 W12 O29 88.4(6) 2_655 .
O27 W12 O37 107.2(9) . 2_655
O31 W12 O37 88.8(5) 2_655 2_655
O29 W12 O37 152.2(7) . 2_655
O27 W12 O38 101.3(8) . .
O31 W12 O38 155.3(7) 2_655 .
O29 W12 O38 85.2(7) . .
O37 W12 O38 86.0(7) 2_655 .
O23 P2 O23 180.0(18) 2_655 .
O23 P2 O26 114.5(10) 2_655 2_655
O23 P2 O26 65.4(10) . 2_655
O23 P2 O26 65.5(10) 2_655 .
O23 P2 O26 114.5(10) . .
O26 P2 O26 180.0(15) 2_655 .
O23 P2 O25 69.6(10) 2_655 2_655
O23 P2 O25 110.4(10) . 2_655
O26 P2 O25 73.9(11) 2_655 2_655
O26 P2 O25 106.1(11) . 2_655
O23 P2 O25 110.4(10) 2_655 .
O23 P2 O25 69.6(10) . .
O26 P2 O25 106.1(11) 2_655 .
O26 P2 O25 73.9(11) . .
O25 P2 O25 180.0(6) 2_655 .
O23 P2 O24 66.4(10) 2_655 .
O23 P2 O24 113.6(10) . .
O26 P2 O24 74.9(11) 2_655 .
O26 P2 O24 105.1(11) . .
O25 P2 O24 106.5(10) 2_655 .
O25 P2 O24 73.5(10) . .
O23 P2 O24 113.6(10) 2_655 2_655
O23 P2 O24 66.4(10) . 2_655
O26 P2 O24 105.1(11) 2_655 2_655
O26 P2 O24 74.9(11) . 2_655
O25 P2 O24 73.5(10) 2_655 2_655
O25 P2 O24 106.5(10) . 2_655
O24 P2 O24 180(2) . 2_655
P2 O23 O26 57.9(9) . 2_655
P2 O23 O24 59.3(9) . 2_655
O26 O23 O24 95.9(13) 2_655 2_655
P2 O23 O25 57.5(9) . .
O26 O23 O25 93.9(12) 2_655 .
O24 O23 O25 94.8(14) 2_655 .
P2 O23 W11 127.7(11) . 2_655
O26 O23 W11 69.9(10) 2_655 2_655
O24 O23 W11 131.4(12) 2_655 2_655
O25 O23 W11 131.1(11) . 2_655
P2 O23 W7 124.7(10) . 2_655
O26 O23 W7 134.6(11) 2_655 2_655
O24 O23 W7 65.5(8) 2_655 2_655
O25 O23 W7 127.1(13) . 2_655
W11 O23 W7 91.4(6) 2_655 2_655
P2 O24 O23 54.3(9) . 2_655
P2 O24 O26 50.9(8) . 2_655
O23 O24 O26 90.2(12) 2_655 2_655
P2 O24 O25 53.2(8) . .
O23 O24 O25 89.6(13) 2_655 .
O26 O24 O25 81.9(11) 2_655 .
P2 O24 W7 129.6(11) . .
O23 O24 W7 75.5(9) 2_655 .
O26 O24 W7 135.5(12) 2_655 .
O25 O24 W7 138.4(14) . .
P2 O24 W10 121.4(10) . .
O23 O24 W10 133.1(14) 2_655 .
O26 O24 W10 124.3(11) 2_655 .
O25 O24 W10 68.1(8) . .
W7 O24 W10 94.1(7) . .
P2 O25 O23 52.8(8) . .
P2 O25 O26 51.4(8) . .
O23 O25 O26 88.7(12) . .
P2 O25 O24 53.3(8) . .
O23 O25 O24 89.6(13) . .
O26 O25 O24 81.8(11) . .
P2 O25 W9 127.4(11) . .
O23 O25 W9 74.6(9) . .
O26 O25 W9 136.7(11) . .
O24 O25 W9 136.2(13) . .
P2 O25 W10 121.8(10) . .
O23 O25 W10 132.8(13) . .
O26 O25 W10 126.1(10) . .
O24 O25 W10 68.5(8) . .
W9 O25 W10 92.6(6) . .
P2 O25 W8 121.8(11) . .
O23 O25 W8 134.0(12) . .
O26 O25 W8 70.4(10) . .
O24 O25 W8 125.2(12) . .
W9 O25 W8 92.9(7) . .
W10 O25 W8 91.0(7) . .
P2 O26 O23 56.7(10) . 2_655
P2 O26 O25 54.7(9) . .
O23 O26 O25 92.5(13) 2_655 .
P2 O26 O24 54.2(9) . 2_655
O23 O26 O24 94.1(13) 2_655 2_655
O25 O26 O24 85.2(12) . 2_655
P2 O26 W11 129.3(9) . .
O23 O26 W11 72.6(9) 2_655 .
O25 O26 W11 134.5(10) . .
O24 O26 W11 137.2(10) 2_655 .
P2 O26 W8 122.2(9) . .
O23 O26 W8 132.6(10) 2_655 .
O25 O26 W8 67.5(8) . .
O24 O26 W8 124.4(10) 2_655 .
W11 O26 W8 91.1(6) . .
W9 O28 W10 135.4(10) . .
W10 O29 W12 143.9(9) . .
W8 O30 W9 141.2(11) . .
W12 O31 W11 139.4(9) 2_655 .
W11 O32 W7 140.8(8) . .
W11 O33 W8 138.2(9) . .
W7 O35 W10 139.9(8) . .
W10 O36 W8 139.6(9) . .
W8 O37 W12 141.2(7) . 2_655
W7 O38 W12 138.5(9) . .
W9 O39 W11 141.5(7) . 2_655
W7 O44 W9 139.1(7) . 2_655
N2 Cu1 N4 117.6(6) . .
N2 Cu1 N3 133.3(7) . .
N4 Cu1 N3 80.8(6) . .
N2 Cu1 N1 81.5(6) . .
N4 Cu1 N1 141.3(8) . .
N3 Cu1 N1 111.4(6) . .
C1 N1 C5 119.2(16) . .
C1 N1 Cu1 130.1(12) . .
C5 N1 Cu1 110.7(12) . .
C6 N2 C10 114.6(15) . .
C6 N2 Cu1 116.2(11) . .
C10 N2 Cu1 128.5(12) . .
C15 N3 C11 118.4(15) . .
C15 N3 Cu1 114.3(12) . .
C11 N3 Cu1 126.8(12) . .
C20 N4 C16 119.4(15) . .
C20 N4 Cu1 127.7(12) . .
C16 N4 Cu1 112.7(12) . .
N1 C1 C2 124.7(18) . .
N1 C1 H1A 117.6 . .
C2 C1 H1A 117.6 . .
C1 C2 C3 117.5(18) . .
C1 C2 H2A 121.3 . .
C3 C2 H2A 121.3 . .
C4 C3 C2 118.3(18) . .
C4 C3 H3A 120.8 . .
C2 C3 H3A 120.8 . .
C3 C4 C5 121.3(19) . .
C3 C4 H4A 119.3 . .
C5 C4 H4A 119.3 . .
N1 C5 C4 118.9(18) . .
N1 C5 C6 117.9(15) . .
C4 C5 C6 123.0(16) . .
N2 C6 C7 122.3(16) . .
N2 C6 C5 113.2(13) . .
C7 C6 C5 124.4(15) . .
C6 C7 C8 122.1(17) . .
C6 C7 H7A 119.0 . .
C8 C7 H7A 119.0 . .
C9 C8 C7 118(2) . .
C9 C8 H8A 121.1 . .
C7 C8 H8A 121.1 . .
C8 C9 C10 120(3) . .
C8 C9 H9A 119.9 . .
C10 C9 H9A 119.9 . .
C9 C10 N2 122.7(19) . .
C9 C10 H10A 118.6 . .
N2 C10 H10A 118.6 . .
C12 C11 N3 121.8(19) . .
C12 C11 H11A 119.1 . .
N3 C11 H11A 119.1 . .
C11 C12 C13 121.0(19) . .
C11 C12 H12A 119.5 . .
C13 C12 H12A 119.5 . .
C12 C13 C14 119.9(16) . .
C12 C13 H13A 120.0 . .
C14 C13 H13A 120.0 . .
C15 C14 C13 116.4(18) . .
C15 C14 H14A 121.8 . .
C13 C14 H14A 121.8 . .
N3 C15 C14 122.4(18) . .
N3 C15 C16 114.5(14) . .
C14 C15 C16 123.1(17) . .
N4 C16 C17 120.6(16) . .
N4 C16 C15 117.4(14) . .
C17 C16 C15 121.8(15) . .
C18 C17 C16 117.9(17) . .
C18 C17 H17A 121.0 . .
C16 C17 H17A 121.0 . .
C17 C18 C19 122.7(17) . .
C17 C18 H18A 118.6 . .
C19 C18 H18A 118.6 . .
C20 C19 C18 113.6(19) . .
C20 C19 H19A 123.2 . .
C18 C19 H19A 123.2 . .
N4 C20 C19 125.5(18) . .
N4 C20 H20A 117.3 . .
C19 C20 H20A 117.3 . .
N7 Cu2 N5 161.2(5) . .
N7 Cu2 N6 112.6(6) . .
N5 Cu2 N6 80.3(6) . .
N7 Cu2 N8 80.5(6) . .
N5 Cu2 N8 104.9(5) . .
N6 Cu2 N8 121.6(5) . .
C21 N5 C25 120.2(15) . .
C21 N5 Cu2 125.6(14) . .
C25 N5 Cu2 110.4(10) . .
C26 N6 C30 120.7(17) . .
C26 N6 Cu2 113.9(12) . .
C30 N6 Cu2 125.3(14) . .
C31 N7 C35 118.6(15) . .
C31 N7 Cu2 125.5(12) . .
C35 N7 Cu2 113.0(11) . .
C36 N8 C40 117.5(17) . .
C36 N8 Cu2 114.0(11) . .
C40 N8 Cu2 128.1(14) . .
N5 C21 C22 122(2) . .
N5 C21 H21A 119.2 . .
C22 C21 H21A 119.2 . .
C23 C22 C21 117.9(18) . .
C23 C22 H22A 121.0 . .
C21 C22 H22A 121.0 . .
C24 C23 C22 122.3(18) . .
C24 C23 H23A 118.9 . .
C22 C23 H23A 118.9 . .
C23 C24 C25 116.9(18) . .
C23 C24 H24A 121.5 . .
C25 C24 H24A 121.5 . .
N5 C25 C26 118.2(15) . .
N5 C25 C24 120.9(16) . .
C26 C25 C24 120.8(18) . .
C27 C26 N6 121.1(18) . .
C27 C26 C25 125.3(19) . .
N6 C26 C25 113.3(19) . .
C26 C27 C28 121(2) . .
C26 C27 H27A 119.7 . .
C28 C27 H27A 119.7 . .
C27 C28 C29 120(2) . .
C27 C28 H28A 120.1 . .
C29 C28 H28A 120.1 . .
C28 C29 C30 119.0(19) . .
C28 C29 H29A 120.5 . .
C30 C29 H29A 120.5 . .
N6 C30 C29 118.1(19) . .
N6 C30 H30A 120.9 . .
C29 C30 H30A 120.9 . .
N7 C31 C32 121.0(16) . .
N7 C31 H31A 119.5 . .
C32 C31 H31A 119.5 . .
C31 C32 C33 123.3(15) . .
C31 C32 H32A 118.3 . .
C33 C32 H32A 118.3 . .
C32 C33 C34 115.4(16) . .
C32 C33 H33A 122.3 . .
C34 C33 H33A 122.3 . .
C35 C34 C33 119.3(16) . .
C35 C34 H34A 120.4 . .
C33 C34 H34A 120.4 . .
N7 C35 C34 122.2(15) . .
N7 C35 C36 116.1(15) . .
C34 C35 C36 121.4(16) . .
N8 C36 C37 121.4(14) . .
N8 C36 C35 113.3(15) . .
C37 C36 C35 125.3(16) . .
C38 C37 C36 121.0(17) . .
C38 C37 H37A 119.5 . .
C36 C37 H37A 119.5 . .
C37 C38 C39 117.7(17) . .
C37 C38 H38A 121.1 . .
C39 C38 H38A 121.1 . .
C40 C39 C38 119.6(16) . .
C40 C39 H39A 120.2 . .
C38 C39 H39A 120.2 . .
C39 C40 N8 123(2) . .
C39 C40 H40A 118.6 . .
N8 C40 H40A 118.6 . .
N12 Cu3 N9 128.8(5) . .
N12 Cu3 N10 145.1(5) . .
N9 Cu3 N10 80.0(5) . .
N12 Cu3 N11 82.3(6) . .
N9 Cu3 N11 110.7(6) . .
N10 Cu3 N11 107.5(6) . .
C45 N9 C41 116.7(15) . .
C45 N9 Cu3 116.6(12) . .
C41 N9 Cu3 126.6(10) . .
C46 N10 C50 115.7(16) . .
C46 N10 Cu3 114.9(12) . .
C50 N10 Cu3 126.8(11) . .
C51 N11 C55 116.6(16) . .
C51 N11 Cu3 129.6(12) . .
C55 N11 Cu3 113.1(12) . .
C60 N12 C56 116.4(15) . .
C60 N12 Cu3 128.1(13) . .
C56 N12 Cu3 115.4(12) . .
N9 C41 C42 120.5(15) . .
N9 C41 H41A 119.7 . .
C42 C41 H41A 119.7 . .
C43 C42 C41 119(2) . .
C43 C42 H42A 120.5 . .
C41 C42 H42A 120.5 . .
C42 C43 C44 120(2) . .
C42 C43 H43A 119.8 . .
C44 C43 H43A 119.8 . .
C43 C44 C45 119.5(15) . .
C43 C44 H44A 120.3 . .
C45 C44 H44A 120.3 . .
N9 C45 C44 123.7(16) . .
N9 C45 C46 114.3(15) . .
C44 C45 C46 122.0(13) . .
N10 C46 C47 124.7(19) . .
N10 C46 C45 112.7(14) . .
C47 C46 C45 122.4(16) . .
C48 C47 C46 119.2(18) . .
C48 C47 H47A 120.4 . .
C46 C47 H47A 120.4 . .
C47 C48 C49 117.8(19) . .
C47 C48 H48A 121.1 . .
C49 C48 H48A 121.1 . .
C50 C49 C48 119(2) . .
C50 C49 H49A 120.5 . .
C48 C49 H49A 120.5 . .
N10 C50 C49 123.4(18) . .
N10 C50 H50A 118.3 . .
C49 C50 H50A 118.3 . .
N11 C51 C52 123.1(18) . .
N11 C51 H51A 118.5 . .
C52 C51 H51A 118.5 . .
C51 C52 C53 118.0(19) . .
C51 C52 H52A 121.0 . .
C53 C52 H52A 121.0 . .
C54 C53 C52 118.7(18) . .
C54 C53 H53A 120.7 . .
C52 C53 H53A 120.7 . .
C53 C54 C55 119.9(16) . .
C53 C54 H54A 120.1 . .
C55 C54 H54A 120.1 . .
C54 C55 N11 123.7(17) . .
C54 C55 C56 122.8(15) . .
N11 C55 C56 113.5(15) . .
N12 C56 C57 124.4(17) . .
N12 C56 C55 114.4(14) . .
C57 C56 C55 121.2(16) . .
C56 C57 C58 118.0(16) . .
C56 C57 H57A 121.0 . .
C58 C57 H57A 121.0 . .
C57 C58 C59 118.3(15) . .
C57 C58 H58A 120.8 . .
C59 C58 H58A 120.8 . .
C60 C59 C58 119.6(19) . .
C60 C59 H59A 120.2 . .
C58 C59 H59A 120.2 . .
N12 C60 C59 123(2) . .
N12 C60 H60A 118.5 . .
C59 C60 H60A 118.5 . .
N15 Cu4 N13 137.0(7) . .
N15 Cu4 N16 83.1(6) . .
N13 Cu4 N16 116.1(6) . .
N15 Cu4 N14 110.7(7) . .
N13 Cu4 N14 83.1(7) . .
N16 Cu4 N14 135.5(7) . .
C61 N13 C65 117.8(18) . .
C61 N13 Cu4 128.0(15) . .
C65 N13 Cu4 114.2(14) . .
C70 N14 C66 122.2(17) . .
C70 N14 Cu4 127.7(14) . .
C66 N14 Cu4 109.2(14) . .
C75 N15 C71 114.5(14) . .
C75 N15 Cu4 113.2(12) . .
C71 N15 Cu4 130.6(11) . .
C80 N16 C76 119.1(15) . .
C80 N16 Cu4 127.8(12) . .
C76 N16 Cu4 111.9(11) . .
N13 C61 C62 128(2) . .
N13 C61 H61A 116.1 . .
C62 C61 H61A 116.1 . .
C61 C62 C63 112(2) . .
C61 C62 H62A 124.0 . .
C63 C62 H62A 124.0 . .
C62 C63 C64 124.2(18) . .
C62 C63 H63A 117.9 . .
C64 C63 H63A 117.9 . .
C65 C64 C63 116(2) . .
C65 C64 H64A 122.1 . .
C63 C64 H64A 122.1 . .
C64 C65 N13 122(2) . .
C64 C65 C66 125(2) . .
N13 C65 C66 112.7(16) . .
N14 C66 C67 117(2) . .
N14 C66 C65 120.2(16) . .
C67 C66 C65 122(2) . .
C66 C67 C68 121(2) . .
C66 C67 H67A 119.3 . .
C68 C67 H67A 119.3 . .
C67 C68 C69 119(2) . .
C67 C68 H68A 120.4 . .
C69 C68 H68A 120.4 . .
C70 C69 C68 117(2) . .
C70 C69 H69A 121.6 . .
C68 C69 H69A 121.6 . .
N14 C70 C69 123(2) . .
N14 C70 H70A 118.7 . .
C69 C70 H70A 118.7 . .
C72 C71 N15 125.5(14) . .
C72 C71 H71A 117.3 . .
N15 C71 H71A 117.3 . .
C71 C72 C73 118.8(16) . .
C71 C72 H72A 120.6 . .
C73 C72 H72A 120.6 . .
C74 C73 C72 119.8(16) . .
C74 C73 H73A 120.1 . .
C72 C73 H73A 120.1 . .
C73 C74 C75 120.0(15) . .
C73 C74 H74A 120.0 . .
C75 C74 H74A 120.0 . .
N15 C75 C74 121.1(15) . .
N15 C75 C76 113.7(14) . .
C74 C75 C76 125.2(14) . .
N16 C76 C77 120.9(15) . .
N16 C76 C75 115.9(14) . .
C77 C76 C75 122.5(15) . .
C78 C77 C76 119.1(17) . .
C78 C77 H77A 120.4 . .
C76 C77 H77A 120.4 . .
C79 C78 C77 118.4(17) . .
C79 C78 H78A 120.8 . .
C77 C78 H78A 120.8 . .
C78 C79 C80 119.7(17) . .
C78 C79 H79A 120.1 . .
C80 C79 H79A 120.1 . .
N16 C80 C79 122.1(17) . .
N16 C80 H80A 119.0 . .
C79 C80 H80A 119.0 . .

loop_
_geom_bond_atom_site_label_1
_geom_bond_atom_site_label_2
_geom_bond_distance
_geom_bond_site_symmetry_2
W1 O16 1.627(15) .
W1 O7 1.877(12) .
W1 O13 1.885(12) .
W1 O15 1.888(11) .
W1 O11 1.918(13) .
W1 O1 2.47(3) .
W1 O4 2.53(2) .
W2 O12 1.657(11) .
W2 O5 1.888(12) .
W2 O10 1.899(16) .
W2 O7 1.926(15) .
W2 O9 1.930(11) .
W2 O1 2.438(19) .
W2 O3 2.53(2) .
W3 O14 1.694(11) .
W3 O11 1.855(15) 2_656
W3 O6 1.861(14) .
W3 O18 1.896(12) .
W3 O10 1.912(17) .
W3 O4 2.454(16) 2_656
W3 O3 2.50(2) .
W4 O19 1.676(11) .
W4 O22 1.863(14) .
W4 O20 1.864(13) .
W4 O5 1.906(13) .
W4 O13 1.935(13) .
W4 O1 2.438(17) .
W4 O2 2.54(2) 2_656
W5 O8 1.652(12) .
W5 O17 1.894(11) .
W5 O18 1.901(11) 2_656
W5 O22 1.919(13) 2_656
W5 O15 1.928(13) .
W5 O4 2.424(16) .
W5 O2 2.50(2) .
W6 O21 1.676(10) .
W6 O17 1.888(13) .
W6 O9 1.898(13) .
W6 O20 1.922(15) 2_656
W6 O6 1.944(16) .
W6 O3 2.461(17) .
W6 O2 2.470(18) .
P1 O2 1.482(17) 2_656
P1 O2 1.482(17) .
P1 O3 1.493(17) 2_656
P1 O3 1.493(17) .
P1 O4 1.552(19) .
P1 O4 1.552(19) 2_656
P1 O1 1.58(2) .
P1 O1 1.58(2) 2_656
O1 O3 1.81(3) .
O1 O2 1.81(3) 2_656
O1 O4 1.85(3) .
O2 O3 1.65(2) .
O2 O4 1.71(3) .
O2 O1 1.81(3) 2_656
O2 W4 2.54(2) 2_656
O3 O4 1.76(3) 2_656
O4 O3 1.76(3) 2_656
O4 W3 2.454(16) 2_656
O11 W3 1.855(15) 2_656
O18 W5 1.901(11) 2_656
O20 W6 1.922(15) 2_656
O22 W5 1.919(13) 2_656
W7 O42 1.663(11) .
W7 O38 1.866(18) .
W7 O35 1.888(12) .
W7 O44 1.888(10) .
W7 O32 1.900(15) .
W7 O24 2.368(18) .
W7 O23 2.520(16) 2_655
W8 O43 1.673(13) .
W8 O37 1.873(11) .
W8 O30 1.882(13) .
W8 O36 1.904(13) .
W8 O33 1.910(13) .
W8 O25 2.50(2) .
W8 O26 2.547(18) .
W9 O34 1.694(10) .
W9 O39 1.876(13) .
W9 O30 1.891(14) .
W9 O28 1.913(13) .
W9 O44 1.914(11) 2_655
W9 O25 2.413(18) .
W10 O41 1.697(10) .
W10 O29 1.863(19) .
W10 O36 1.886(17) .
W10 O35 1.906(12) .
W10 O28 1.920(14) .
W10 O25 2.491(18) .
W10 O24 2.498(19) .
W11 O40 1.657(12) .
W11 O31 1.898(11) .
W11 O32 1.900(12) .
W11 O39 1.900(11) 2_655
W11 O33 1.902(12) .
W11 O26 2.440(18) .
W11 O23 2.48(2) 2_655
W12 O27 1.576(17) .
W12 O31 1.886(13) 2_655
W12 O29 1.894(18) .
W12 O37 1.909(11) 2_655
W12 O38 1.954(16) .
P2 O23 1.454(17) 2_655
P2 O23 1.454(17) .
P2 O26 1.47(2) 2_655
P2 O26 1.47(2) .
P2 O25 1.540(19) 2_655
P2 O25 1.540(19) .
P2 O24 1.540(19) .
P2 O24 1.540(19) 2_655
O23 O26 1.58(2) 2_655
O23 O24 1.64(3) 2_655
O23 O25 1.71(3) .
O23 W11 2.48(2) 2_655
O23 W7 2.520(16) 2_655
O24 O23 1.64(3) 2_655
O24 O26 1.83(3) 2_655
O24 O25 1.84(3) .
O25 O26 1.81(3) .
O26 O23 1.58(2) 2_655
O26 O24 1.83(3) 2_655
O31 W12 1.886(13) 2_655
O37 W12 1.909(11) 2_655
O39 W11 1.900(11) 2_655
O44 W9 1.914(11) 2_655
Cu1 N2 2.013(15) .
Cu1 N4 2.052(15) .
Cu1 N3 2.053(15) .
Cu1 N1 2.065(15) .
N1 C1 1.33(2) .
N1 C5 1.36(2) .
N2 C6 1.330(19) .
N2 C10 1.40(3) .
N3 C15 1.34(2) .
N3 C11 1.38(2) .
N4 C20 1.33(2) .
N4 C16 1.34(2) .
C1 C2 1.36(3) .
C1 H1A 0.9300 .
C2 C3 1.41(3) .
C2 H2A 0.9300 .
C3 C4 1.37(3) .
C3 H3A 0.9300 .
C4 C5 1.40(2) .
C4 H4A 0.9300 .
C5 C6 1.49(2) .
C6 C7 1.34(2) .
C7 C8 1.37(2) .
C7 H7A 0.9300 .
C8 C9 1.30(3) .
C8 H8A 0.9300 .
C9 C10 1.37(3) .
C9 H9A 0.9300 .
C10 H10A 0.9300 .
C11 C12 1.29(2) .
C11 H11A 0.9300 .
C12 C13 1.35(3) .
C12 H12A 0.9300 .
C13 C14 1.42(3) .
C13 H13A 0.9300 .
C14 C15 1.35(2) .
C14 H14A 0.9300 .
C15 C16 1.49(2) .
C16 C17 1.39(2) .
C17 C18 1.39(3) .
C17 H17A 0.9300 .
C18 C19 1.39(3) .
C18 H18A 0.9300 .
C19 C20 1.39(2) .
C19 H19A 0.9300 .
C20 H20A 0.9300 .
Cu2 N7 2.030(14) .
Cu2 N5 2.033(13) .
Cu2 N6 2.062(16) .
Cu2 N8 2.071(17) .
N5 C21 1.33(2) .
N5 C25 1.37(2) .
N6 C26 1.36(2) .
N6 C30 1.37(2) .
N7 C31 1.345(18) .
N7 C35 1.35(2) .
N8 C36 1.36(2) .
N8 C40 1.41(2) .
C21 C22 1.44(3) .
C21 H21A 0.9300 .
C22 C23 1.38(3) .
C22 H22A 0.9300 .
C23 C24 1.37(3) .
C23 H23A 0.9300 .
C24 C25 1.46(2) .
C24 H24A 0.9300 .
C25 C26 1.44(2) .
C26 C27 1.35(3) .
C27 C28 1.36(3) .
C27 H27A 0.9300 .
C28 C29 1.39(3) .
C28 H28A 0.9300 .
C29 C30 1.43(3) .
C29 H29A 0.9300 .
C30 H30A 0.9300 .
C31 C32 1.35(2) .
C31 H31A 0.9300 .
C32 C33 1.37(2) .
C32 H32A 0.9300 .
C33 C34 1.42(2) .
C33 H33A 0.9300 .
C34 C35 1.38(2) .
C34 H34A 0.9300 .
C35 C36 1.50(2) .
C36 C37 1.38(2) .
C37 C38 1.38(2) .
C37 H37A 0.9300 .
C38 C39 1.43(3) .
C38 H38A 0.9300 .
C39 C40 1.33(3) .
C39 H39A 0.9300 .
C40 H40A 0.9300 .
Cu3 N12 2.006(12) .
Cu3 N9 2.007(15) .
Cu3 N10 2.013(14) .
Cu3 N11 2.059(16) .
N9 C45 1.286(18) .
N9 C41 1.38(2) .
N10 C46 1.334(19) .
N10 C50 1.37(3) .
N11 C51 1.36(2) .
N11 C55 1.37(2) .
N12 C60 1.33(2) .
N12 C56 1.35(2) .
C41 C42 1.43(2) .
C41 H41A 0.9300 .
C42 C43 1.30(2) .
C42 H42A 0.9300 .
C43 C44 1.34(3) .
C43 H43A 0.9300 .
C44 C45 1.39(2) .
C44 H44A 0.9300 .
C45 C46 1.53(2) .
C46 C47 1.41(2) .
C47 C48 1.36(3) .
C47 H47A 0.9300 .
C48 C49 1.42(3) .
C48 H48A 0.9300 .
C49 C50 1.39(3) .
C49 H49A 0.9300 .
C50 H50A 0.9300 .
C51 C52 1.38(3) .
C51 H51A 0.9300 .
C52 C53 1.44(3) .
C52 H52A 0.9300 .
C53 C54 1.36(3) .
C53 H53A 0.9300 .
C54 C55 1.36(2) .
C54 H54A 0.9300 .
C55 C56 1.56(2) .
C56 C57 1.36(2) .
C57 C58 1.37(2) .
C57 H57A 0.9300 .
C58 C59 1.39(3) .
C58 H58A 0.9300 .
C59 C60 1.35(2) .
C59 H59A 0.9300 .
C60 H60A 0.9300 .
Cu4 N15 1.975(16) .
Cu4 N13 2.001(15) .
Cu4 N16 2.024(14) .
Cu4 N14 2.031(16) .
N13 C61 1.28(3) .
N13 C65 1.39(3) .
N14 C70 1.31(3) .
N14 C66 1.38(2) .
N15 C75 1.377(18) .
N15 C71 1.41(2) .
N16 C80 1.29(2) .
N16 C76 1.34(2) .
C61 C62 1.39(3) .
C61 H61A 0.9300 .
C62 C63 1.39(3) .
C62 H62A 0.9300 .
C63 C64 1.41(3) .
C63 H63A 0.9300 .
C64 C65 1.35(3) .
C64 H64A 0.9300 .
C65 C66 1.44(3) .
C66 C67 1.38(3) .
C67 C68 1.39(3) .
C67 H67A 0.9300 .
C68 C69 1.41(3) .
C68 H68A 0.9300 .
C69 C70 1.40(3) .
C69 H69A 0.9300 .
C70 H70A 0.9300 .
C71 C72 1.31(2) .
C71 H71A 0.9300 .
C72 C73 1.40(2) .
C72 H72A 0.9300 .
C73 C74 1.34(2) .
C73 H73A 0.9300 .
C74 C75 1.43(2) .
C74 H74A 0.9300 .
C75 C76 1.48(2) .
C76 C77 1.38(2) .
C77 C78 1.37(2) .
C77 H77A 0.9300 .
C78 C79 1.35(3) .
C78 H78A 0.9300 .
C79 C80 1.38(3) .
C79 H79A 0.9300 .
C80 H80A 0.9300 .
